data_4506978
loop_
_publ_author_name
'Banerjee, Subhabrata'
'Adarsh, N. N.'
'Dastidar, Parthasarathi'

_publ_section_title
;
 Solvent-Driven Structural Diversities in ZnIICoordination Polymers and
 Complexes Derived from Bis-pyridyl Ligands Equipped with a
 Hydrogen-Bond-Capable Urea Backbone
;
_journal_issue 12
_journal_name_full 'Crystal Growth &amp; Design'
_journal_page_first 6061
_journal_paper_doi 10.1021/cg301190d
_journal_volume 12
_journal_year 2012
_chemical_formula_sum 'C34 H38 Cl4 N8 O2 Zn2'
_chemical_formula_weight 863.26
_chemical_name_systematic
; 
 ? 
;
_space_group_IT_number 14
_symmetry_cell_setting monoclinic
_symmetry_space_group_name_Hall '-P 2ybc'
_symmetry_space_group_name_H-M 'P 1 21/c 1'
_atom_sites_solution_hydrogens geom
_atom_sites_solution_primary direct
_atom_sites_solution_secondary difmap
_audit_creation_method SHELXL-97
_cell_angle_alpha 90.00
_cell_angle_beta 90.1630(10)
_cell_angle_gamma 90.00
_cell_formula_units_Z 8
_cell_length_a 24.0201(11)
_cell_length_b 17.8559(8)
_cell_length_c 18.0012(8)
_cell_measurement_temperature 100(2)
_cell_volume 7720.7(6)
_computing_cell_refinement 'Bruker Apex II'
_computing_data_collection 'Bruker Apex II'
_computing_data_reduction SAINT
_computing_molecular_graphics 'Mercury 2.3'
_computing_publication_material Shelxl-97
_computing_structure_refinement 'SHELXL-97 (Sheldrick, 1997)'
_computing_structure_solution 'SHELXS-97 (Sheldrick, 1990)'
_diffrn_ambient_temperature 100(2)
_diffrn_detector_area_resol_mean 3
_diffrn_measured_fraction_theta_full 0.998
_diffrn_measured_fraction_theta_max 0.998
_diffrn_measurement_device_type 'Bruker Apex II'
_diffrn_measurement_method 'Phi-Omega scan'
_diffrn_radiation_monochromator graphite
_diffrn_radiation_source 'fine-focus sealed tube'
_diffrn_radiation_type MoK\a
_diffrn_radiation_wavelength 0.71073
_diffrn_reflns_av_R_equivalents 0.0779
_diffrn_reflns_av_sigmaI/netI 0.0469
_diffrn_reflns_limit_h_max 26
_diffrn_reflns_limit_h_min -26
_diffrn_reflns_limit_k_max 19
_diffrn_reflns_limit_k_min -19
_diffrn_reflns_limit_l_max 20
_diffrn_reflns_limit_l_min -20
_diffrn_reflns_number 78068
_diffrn_reflns_theta_full 23.43
_diffrn_reflns_theta_max 23.43
_diffrn_reflns_theta_min 0.85
_exptl_absorpt_coefficient_mu 1.561
_exptl_absorpt_correction_T_max 0.8470
_exptl_absorpt_correction_T_min 0.6349
_exptl_absorpt_correction_type multi-scan
_exptl_absorpt_process_details sadabs
_exptl_crystal_colour colorless
_exptl_crystal_density_diffrn 1.485
_exptl_crystal_density_method 'not measured'
_exptl_crystal_description plate
_exptl_crystal_F_000 3536
_exptl_crystal_size_max 0.32
_exptl_crystal_size_mid 0.24
_exptl_crystal_size_min 0.11
_refine_diff_density_max 0.814
_refine_diff_density_min -0.489
_refine_diff_density_rms 0.096
_refine_ls_extinction_method none
_refine_ls_goodness_of_fit_ref 1.149
_refine_ls_hydrogen_treatment constr
_refine_ls_matrix_type full
_refine_ls_number_parameters 893
_refine_ls_number_reflns 11292
_refine_ls_number_restraints 52
_refine_ls_restrained_S_all 1.147
_refine_ls_R_factor_all 0.0927
_refine_ls_R_factor_gt 0.0650
_refine_ls_shift/su_max 0.002
_refine_ls_shift/su_mean 0.000
_refine_ls_structure_factor_coef Fsqd
_refine_ls_weighting_details 'calc w=1/[\s^2^(Fo^2^)+(0.0007P)^2^+70.8947P] where P=(Fo^2^+2Fc^2^)/3'
_refine_ls_weighting_scheme calc
_refine_ls_wR_factor_gt 0.1337
_refine_ls_wR_factor_ref 0.1428
_reflns_number_gt 8132
_reflns_number_total 11292
_reflns_threshold_expression >2sigma(I)
_cod_data_source_file cg301190d_si_002.cif
_cod_data_source_block CP3
_cod_original_sg_symbol_H-M P2(1)/c
_cod_database_code 4506978

loop_
_symmetry_equiv_pos_as_xyz
'x, y, z'
'-x, y+1/2, -z+1/2'
'-x, -y, -z'
'x, -y-1/2, z-1/2'

loop_
_atom_site_label
_atom_site_type_symbol
_atom_site_fract_x
_atom_site_fract_y
_atom_site_fract_z
_atom_site_U_iso_or_equiv
_atom_site_adp_type
_atom_site_occupancy
_atom_site_symmetry_multiplicity
_atom_site_calc_flag
_atom_site_refinement_flags
_atom_site_disorder_assembly
_atom_site_disorder_group
Zn1 Zn 0.61656(4) -0.05196(5) 0.44873(5) 0.0279(2) Uani 1 1 d . . .
Zn2 Zn 0.37714(4) -0.05598(5) 1.06328(5) 0.0289(2) Uani 1 1 d . . .
Cl1 Cl 0.53154(8) -0.10005(11) 0.44159(11) 0.0316(5) Uani 1 1 d . . .
Cl2 Cl 0.68901(8) -0.11043(12) 0.39900(12) 0.0377(5) Uani 1 1 d . . .
Cl3 Cl 0.46235(9) -0.10205(12) 1.05704(12) 0.0377(5) Uani 1 1 d . . .
Cl4 Cl 0.31333(8) -0.10847(12) 1.13815(11) 0.0365(5) Uani 1 1 d . . .
N1 N 0.6334(3) -0.0397(4) 0.5604(4) 0.0341(17) Uani 1 1 d . . .
C2 C 0.6738(4) -0.0790(5) 0.5927(5) 0.038(2) Uani 1 1 d . . .
H2 H 0.6960 -0.1100 0.5637 0.046 Uiso 1 1 calc R . .
C3 C 0.6837(4) -0.0748(5) 0.6690(5) 0.047(2) Uani 1 1 d . . .
H3 H 0.7120 -0.1026 0.6911 0.057 Uiso 1 1 calc R . .
C4 C 0.6503(4) -0.0282(5) 0.7109(5) 0.041(2) Uani 1 1 d . . .
H4 H 0.6563 -0.0246 0.7619 0.049 Uiso 1 1 calc R . .
C5 C 0.6079(3) 0.0133(4) 0.6780(4) 0.0286(18) Uani 1 1 d . . .
C6 C 0.6018(3) 0.0054(4) 0.6023(4) 0.0290(19) Uani 1 1 d . . .
H6 H 0.5741 0.0331 0.5788 0.035 Uiso 1 1 calc R . .
C7 C 0.5691(3) 0.0603(5) 0.7228(4) 0.035(2) Uani 1 1 d . . .
H7A H 0.5879 0.0783 0.7671 0.042 Uiso 1 1 calc R . .
H7B H 0.5571 0.1033 0.6939 0.042 Uiso 1 1 calc R . .
N8 N 0.5222(3) 0.0160(4) 0.7429(4) 0.0338(17) Uani 1 1 d . . .
H8 H 0.5267 -0.0315 0.7478 0.041 Uiso 1 1 calc R . .
C9 C 0.4712(3) 0.0448(4) 0.7547(4) 0.0288(19) Uani 1 1 d . . .
O10 O 0.4622(2) 0.1144(3) 0.7540(3) 0.0334(13) Uani 1 1 d . . .
N11 N 0.4303(3) -0.0047(4) 0.7676(4) 0.0343(17) Uani 1 1 d . . .
H11 H 0.4389 -0.0508 0.7753 0.041 Uiso 1 1 calc R . .
C12 C 0.3724(3) 0.0165(5) 0.7691(5) 0.039(2) Uani 1 1 d . . .
H12A H 0.3547 0.0007 0.7232 0.047 Uiso 1 1 calc R . .
H12B H 0.3697 0.0707 0.7719 0.047 Uiso 1 1 calc R . .
C13 C 0.3418(3) -0.0169(4) 0.8332(4) 0.0283(19) Uani 1 1 d . . .
C14 C 0.2872(4) -0.0390(5) 0.8249(5) 0.042(2) Uani 1 1 d . . .
H14 H 0.2700 -0.0363 0.7787 0.050 Uiso 1 1 calc R . .
C15 C 0.2580(4) -0.0655(6) 0.8860(5) 0.054(3) Uani 1 1 d . . .
H15 H 0.2210 -0.0803 0.8817 0.065 Uiso 1 1 calc R . .
C16 C 0.2853(4) -0.0692(6) 0.9530(5) 0.049(3) Uani 1 1 d . . .
H16 H 0.2656 -0.0858 0.9942 0.059 Uiso 1 1 calc R . .
N17 N 0.3385(3) -0.0504(4) 0.9621(4) 0.0358(17) Uani 1 1 d . . .
C18 C 0.3655(3) -0.0238(4) 0.9034(4) 0.0299(19) Uani 1 1 d . . .
H18 H 0.4023 -0.0090 0.9097 0.036 Uiso 1 1 calc R . .
N19 N 0.3821(2) 0.0562(4) 1.0848(3) 0.0266(15) Uani 1 1 d . . .
C20 C 0.3346(3) 0.0974(5) 1.0869(5) 0.039(2) Uani 1 1 d . . .
H20 H 0.3005 0.0731 1.0818 0.047 Uiso 1 1 calc R . .
C21 C 0.3353(4) 0.1731(5) 1.0964(5) 0.048(3) Uani 1 1 d . . .
H21 H 0.3021 0.1999 1.0972 0.058 Uiso 1 1 calc R . .
C22 C 0.3854(4) 0.2099(5) 1.1047(5) 0.041(2) Uani 1 1 d . . .
H22 H 0.3862 0.2614 1.1118 0.049 Uiso 1 1 calc R . .
C23 C 0.4345(3) 0.1695(4) 1.1023(4) 0.0256(18) Uani 1 1 d . . .
C24 C 0.4311(3) 0.0922(4) 1.0924(4) 0.0251(18) Uani 1 1 d . . .
H24 H 0.4638 0.0645 1.0910 0.030 Uiso 1 1 calc R . .
C25 C 0.4897(3) 0.2081(4) 1.1122(4) 0.0279(18) Uani 1 1 d . . .
H25A H 0.5193 0.1713 1.1088 0.034 Uiso 1 1 calc R . .
H25B H 0.4948 0.2440 1.0723 0.034 Uiso 1 1 calc R . .
N26 N 0.4940(3) 0.2465(3) 1.1823(3) 0.0282(15) Uani 1 1 d . . .
H26 H 0.4929 0.2946 1.1834 0.034 Uiso 1 1 calc R . .
C27 C 0.4998(3) 0.2081(4) 1.2465(5) 0.0273(18) Uani 1 1 d . . .
O28 O 0.5055(2) 0.1379(3) 1.2459(3) 0.0337(13) Uani 1 1 d . . .
N29 N 0.5011(3) 0.2458(3) 1.3111(3) 0.0293(16) Uani 1 1 d . . .
H29 H 0.4983 0.2938 1.3106 0.035 Uiso 1 1 calc R . .
C30 C 0.5069(3) 0.2073(4) 1.3817(4) 0.033(2) Uani 1 1 d . . .
H30A H 0.4777 0.1701 1.3861 0.039 Uiso 1 1 calc R . .
H30B H 0.5023 0.2431 1.4217 0.039 Uiso 1 1 calc R . .
C31 C 0.5624(3) 0.1695(4) 0.3896(4) 0.0303(19) Uani 1 1 d . . .
C32 C 0.5660(3) 0.0939(4) 0.4084(4) 0.0247(18) Uani 1 1 d . . .
H32 H 0.5331 0.0676 0.4167 0.030 Uiso 1 1 calc R . .
N33 N 0.6142(3) 0.0572(4) 0.4151(3) 0.0291(15) Uani 1 1 d . . .
C34 C 0.6616(3) 0.0950(5) 0.4026(5) 0.039(2) Uani 1 1 d . . .
H34 H 0.6954 0.0699 0.4065 0.047 Uiso 1 1 calc R . .
C35 C 0.6615(4) 0.1704(5) 0.3841(5) 0.052(3) Uani 1 1 d . . .
H35 H 0.6949 0.1956 0.3762 0.062 Uiso 1 1 calc R . .
C36 C 0.6114(4) 0.2075(5) 0.3776(5) 0.045(2) Uani 1 1 d . . .
H36 H 0.6108 0.2580 0.3652 0.054 Uiso 1 1 calc R . .
C1A C 0.3480(6) 0.2729(9) 0.2912(8) 0.072(4) Uiso 0.75 1 d PD A 1
H1A1 H 0.3676 0.3041 0.3259 0.108 Uiso 0.75 1 calc PR A 1
H1A2 H 0.3461 0.2976 0.2439 0.108 Uiso 0.75 1 calc PR A 1
H1A3 H 0.3673 0.2262 0.2859 0.108 Uiso 0.75 1 calc PR A 1
C2A C 0.2899(5) 0.2586(7) 0.3193(6) 0.040(3) Uiso 0.75 1 d PD A 1
C3A C 0.2457(5) 0.2388(9) 0.2720(8) 0.042(5) Uiso 0.75 1 d PD A 1
H3A H 0.2514 0.2386 0.2209 0.050 Uiso 0.75 1 calc PR A 1
C4A C 0.1937(5) 0.2196(7) 0.2995(6) 0.038(3) Uiso 0.75 1 d PD A 1
H4A H 0.1652 0.2066 0.2669 0.046 Uiso 0.75 1 calc PR A 1
C5A C 0.1843(4) 0.2197(7) 0.3752(6) 0.037(3) Uiso 0.75 1 d PD A 1
C6A C 0.1267(5) 0.1988(7) 0.4047(7) 0.051(3) Uiso 0.75 1 d PD A 1
H6A1 H 0.1274 0.1483 0.4230 0.077 Uiso 0.75 1 calc PR A 1
H6A2 H 0.0998 0.2027 0.3654 0.077 Uiso 0.75 1 calc PR A 1
H6A3 H 0.1167 0.2322 0.4443 0.077 Uiso 0.75 1 calc PR A 1
C7A C 0.2273(5) 0.2383(7) 0.4222(8) 0.035(3) Uiso 0.75 1 d PD A 1
H7A1 H 0.2213 0.2385 0.4732 0.042 Uiso 0.75 1 calc PR A 1
C8A C 0.2802(5) 0.2570(8) 0.3947(7) 0.044(4) Uiso 0.75 1 d PD A 1
H8A H 0.3089 0.2683 0.4276 0.053 Uiso 0.75 1 calc PR A 1
C1B C 0.3727(11) 0.2975(18) 0.4074(17) 0.035(8) Uiso 0.25 1 d PD B 2
H1B1 H 0.3704 0.3399 0.4400 0.053 Uiso 0.25 1 calc PR B 2
H1B2 H 0.3985 0.3081 0.3681 0.053 Uiso 0.25 1 calc PR B 2
H1B3 H 0.3853 0.2546 0.4348 0.053 Uiso 0.25 1 calc PR B 2
C2B C 0.3151(10) 0.2814(18) 0.3741(13) 0.034(8) Uiso 0.25 1 d PD B 2
C3B C 0.3071(14) 0.2806(19) 0.2980(14) 0.031(8) Uiso 0.25 1 d PD B 2
H3B H 0.3345 0.2962 0.2651 0.038 Uiso 0.25 1 calc PR B 2
C4B C 0.2556(12) 0.255(3) 0.274(2) 0.036(13) Uiso 0.25 1 d PD B 2
H4B H 0.2512 0.2453 0.2236 0.043 Uiso 0.25 1 calc PR B 2
C5B C 0.2099(11) 0.242(2) 0.3198(15) 0.035(9) Uiso 0.25 1 d PD B 2
C6B C 0.1497(12) 0.228(2) 0.292(2) 0.049(10) Uiso 0.25 1 d PD B 2
H6B1 H 0.1347 0.1851 0.3182 0.073 Uiso 0.25 1 calc PR B 2
H6B2 H 0.1501 0.2175 0.2400 0.073 Uiso 0.25 1 calc PR B 2
H6B3 H 0.1271 0.2708 0.3019 0.073 Uiso 0.25 1 calc PR B 2
C7B C 0.2205(12) 0.239(2) 0.3946(17) 0.034(10) Uiso 0.25 1 d PD B 2
H7B1 H 0.1930 0.2223 0.4269 0.041 Uiso 0.25 1 calc PR B 2
C8B C 0.2727(9) 0.2608(16) 0.4230(17) 0.015(7) Uiso 0.25 1 d PD B 2
H8B H 0.2790 0.2615 0.4740 0.018 Uiso 0.25 1 calc PR B 2
Zn1" Zn 0.87712(4) 1.06018(5) 0.43561(5) 0.0284(2) Uani 1 1 d . . .
Zn2" Zn 1.11641(4) 1.05669(5) 0.05194(5) 0.0272(2) Uani 1 1 d . . .
Cl1" Cl 0.96278(9) 1.10501(11) 0.44134(12) 0.0362(5) Uani 1 1 d . . .
Cl2" Cl 0.81298(8) 1.11144(12) 0.36059(12) 0.0371(5) Uani 1 1 d . . .
Cl3" Cl 1.03085(8) 1.10351(11) 0.05811(11) 0.0301(5) Uani 1 1 d . . .
Cl4" Cl 1.18880(8) 1.11616(12) 0.10097(12) 0.0355(5) Uani 1 1 d . . .
N1" N 0.8820(2) 0.9466(4) 0.4136(3) 0.0256(15) Uani 1 1 d . . .
C2" C 0.8350(3) 0.9087(5) 0.4064(4) 0.033(2) Uani 1 1 d . . .
H2" H 0.8013 0.9340 0.4104 0.040 Uiso 1 1 calc R . .
C3" C 0.8346(4) 0.8322(5) 0.3930(5) 0.042(2) Uani 1 1 d . . .
H3" H 0.8013 0.8062 0.3879 0.050 Uiso 1 1 calc R . .
C4" C 0.8851(3) 0.7959(5) 0.3874(5) 0.038(2) Uani 1 1 d . . .
H4" H 0.8857 0.7446 0.3784 0.046 Uiso 1 1 calc R . .
C5" C 0.9341(3) 0.8336(4) 0.3949(4) 0.0254(18) Uani 1 1 d . . .
C6" C 0.9302(3) 0.9110(4) 0.4077(4) 0.0220(17) Uani 1 1 d . . .
H6" H 0.9629 0.9384 0.4123 0.026 Uiso 1 1 calc R . .
C7" C 0.9898(3) 0.7951(4) 0.3877(4) 0.0250(18) Uani 1 1 d . . .
H7"1 H 1.0191 0.8322 0.3918 0.030 Uiso 1 1 calc R . .
H7"2 H 0.9942 0.7599 0.4283 0.030 Uiso 1 1 calc R . .
N8" N 0.9956(3) 0.7559(3) 0.3185(3) 0.0253(15) Uani 1 1 d . . .
H8" H 0.9952 0.7078 0.3176 0.030 Uiso 1 1 calc R . .
C9" C 1.0017(3) 0.7954(4) 0.2549(4) 0.0247(17) Uani 1 1 d . . .
O10" O 1.0067(2) 0.8646(3) 0.2557(3) 0.0321(13) Uani 1 1 d . . .
N11" N 1.0037(3) 0.7568(3) 0.1904(3) 0.0291(16) Uani 1 1 d . . .
H11" H 1.0015 0.7087 0.1910 0.035 Uiso 1 1 calc R . .
C12" C 1.0095(3) 0.7952(4) 0.1215(4) 0.0300(19) Uani 1 1 d . . .
H12C H 0.9796 0.8314 0.1166 0.036 Uiso 1 1 calc R . .
H12D H 1.0059 0.7595 0.0812 0.036 Uiso 1 1 calc R . .
C13" C 1.0647(3) 0.8352(4) 0.1145(4) 0.0280(19) Uani 1 1 d . . .
C14" C 1.1145(4) 0.7999(5) 0.1311(5) 0.040(2) Uani 1 1 d . . .
H14" H 1.1144 0.7499 0.1457 0.048 Uiso 1 1 calc R . .
C15" C 1.1644(4) 0.8384(5) 0.1260(5) 0.046(2) Uani 1 1 d . . .
H15" H 1.1979 0.8149 0.1371 0.055 Uiso 1 1 calc R . .
C16" C 1.1630(3) 0.9122(5) 0.1043(4) 0.035(2) Uani 1 1 d . . .
H16" H 1.1963 0.9386 0.1012 0.043 Uiso 1 1 calc R . .
N17" N 1.1155(2) 0.9475(4) 0.0875(3) 0.0251(14) Uani 1 1 d . . .
C18" C 1.0682(3) 0.9095(4) 0.0934(4) 0.0274(19) Uani 1 1 d . . .
H18" H 1.0352 0.9346 0.0826 0.033 Uiso 1 1 calc R . .
N19" N 1.1331(3) 1.0422(3) -0.0594(3) 0.0263(15) Uani 1 1 d . . .
C20" C 1.1715(4) 1.0843(5) -0.0939(5) 0.042(2) Uani 1 1 d . . .
H20" H 1.1930 1.1173 -0.0660 0.050 Uiso 1 1 calc R . .
C21" C 1.1798(4) 1.0799(5) -0.1687(5) 0.046(2) Uani 1 1 d . . .
H21" H 1.2066 1.1098 -0.1912 0.055 Uiso 1 1 calc R . .
C22" C 1.1482(4) 1.0307(5) -0.2113(5) 0.040(2) Uani 1 1 d . . .
H22" H 1.1542 1.0264 -0.2622 0.047 Uiso 1 1 calc R . .
C23" C 1.1079(3) 0.9886(4) -0.1768(4) 0.0256(18) Uani 1 1 d . . .
C24" C 1.1009(3) 0.9969(4) -0.1010(4) 0.0269(18) Uani 1 1 d . . .
H24" H 1.0728 0.9700 -0.0778 0.032 Uiso 1 1 calc R . .
C25" C 1.0693(3) 0.9379(4) -0.2205(4) 0.0320(19) Uani 1 1 d . . .
H25C H 1.0882 0.9188 -0.2641 0.038 Uiso 1 1 calc R . .
H25D H 1.0579 0.8958 -0.1902 0.038 Uiso 1 1 calc R . .
N26" N 1.0214(3) 0.9815(4) -0.2422(4) 0.0312(16) Uani 1 1 d . . .
H26" H 1.0253 1.0291 -0.2477 0.037 Uiso 1 1 calc R . .
C27" C 0.9712(3) 0.9513(4) -0.2543(4) 0.0273(18) Uani 1 1 d . . .
O28" O 0.9631(2) 0.8815(3) -0.2530(3) 0.0328(13) Uani 1 1 d . . .
N29" N 0.9295(3) 1.0002(4) -0.2678(4) 0.0364(17) Uani 1 1 d . . .
H29" H 0.9375 1.0468 -0.2732 0.044 Uiso 1 1 calc R . .
C30" C 0.8723(3) 0.9775(5) -0.2735(5) 0.041(2) Uani 1 1 d . . .
H30C H 0.8537 0.9883 -0.2269 0.049 Uiso 1 1 calc R . .
H30D H 0.8708 0.9237 -0.2812 0.049 Uiso 1 1 calc R . .
C31" C 0.8419(3) 1.0153(4) 0.6651(4) 0.0282(18) Uani 1 1 d . . .
C32" C 0.8657(3) 1.0237(4) 0.5954(4) 0.0296(19) Uani 1 1 d . . .
H32" H 0.9021 1.0075 0.5888 0.036 Uiso 1 1 calc R . .
N33" N 0.8395(3) 1.0535(4) 0.5377(4) 0.0329(16) Uani 1 1 d . . .
C34" C 0.7876(4) 1.0782(5) 0.5475(5) 0.045(2) Uani 1 1 d . . .
H34" H 0.7684 1.0984 0.5071 0.055 Uiso 1 1 calc R . .
C35" C 0.7613(4) 1.0748(5) 0.6157(5) 0.048(3) Uani 1 1 d . . .
H35" H 0.7254 1.0933 0.6214 0.057 Uiso 1 1 calc R . .
C36" C 0.7891(4) 1.0437(5) 0.6746(5) 0.039(2) Uani 1 1 d . . .
H36" H 0.7724 1.0417 0.7210 0.047 Uiso 1 1 calc R . .
C1C C 0.1298(5) 0.7747(8) 0.9263(8) 0.058(4) Uiso 0.72 1 d PD C 1
H1C1 H 0.1057 0.7724 0.8838 0.087 Uiso 0.72 1 calc PR C 1
H1C2 H 0.1247 0.8217 0.9514 0.087 Uiso 0.72 1 calc PR C 1
H1C3 H 0.1211 0.7344 0.9596 0.087 Uiso 0.72 1 calc PR C 1
C2C C 0.1901(5) 0.7678(7) 0.9015(7) 0.039(3) Uiso 0.72 1 d PD C 1
C3C C 0.2339(5) 0.7618(7) 0.9516(7) 0.043(3) Uiso 0.72 1 d PD C 1
H3C H 0.2265 0.7610 1.0023 0.051 Uiso 0.72 1 calc PR C 1
C4C C 0.2889(6) 0.7570(8) 0.9273(8) 0.050(4) Uiso 0.72 1 d PD C 1
H4C H 0.3178 0.7549 0.9617 0.061 Uiso 0.72 1 calc PR C 1
C5C C 0.3003(5) 0.7553(8) 0.8516(8) 0.049(4) Uiso 0.72 1 d PD C 1
C6C C 0.3605(6) 0.7509(9) 0.8270(9) 0.073(5) Uiso 0.72 1 d PD C 1
H6C1 H 0.3642 0.7131 0.7895 0.109 Uiso 0.72 1 calc PR C 1
H6C2 H 0.3836 0.7385 0.8687 0.109 Uiso 0.72 1 calc PR C 1
H6C3 H 0.3717 0.7984 0.8071 0.109 Uiso 0.72 1 calc PR C 1
C7C C 0.2573(5) 0.7604(8) 0.8006(8) 0.047(4) Uiso 0.72 1 d PD C 1
H7C H 0.2644 0.7591 0.7499 0.056 Uiso 0.72 1 calc PR C 1
C8C C 0.2028(5) 0.7677(8) 0.8271(7) 0.050(4) Uiso 0.72 1 d PD C 1
H8C H 0.1740 0.7725 0.7928 0.060 Uiso 0.72 1 calc PR C 1
C1D C 0.1378(11) 0.751(2) 0.8246(19) 0.053(9) Uiso 0.28 1 d PD D 2
H1D1 H 0.1347 0.7946 0.7940 0.080 Uiso 0.28 1 calc PR D 2
H1D2 H 0.1120 0.7543 0.8651 0.080 Uiso 0.28 1 calc PR D 2
H1D3 H 0.1293 0.7071 0.7955 0.080 Uiso 0.28 1 calc PR D 2
C2D C 0.1971(10) 0.745(2) 0.8551(16) 0.042(9) Uiso 0.28 1 d PD D 2
C3D C 0.2129(12) 0.7491(19) 0.9293(16) 0.040(8) Uiso 0.28 1 d PD D 2
H3D H 0.1862 0.7581 0.9655 0.048 Uiso 0.28 1 calc PR D 2
C4D C 0.2689(11) 0.7401(17) 0.9500(15) 0.030(7) Uiso 0.28 1 d PD D 2
H4D H 0.2784 0.7368 1.0000 0.036 Uiso 0.28 1 calc PR D 2
C5D C 0.3100(10) 0.7362(19) 0.8964(15) 0.041(8) Uiso 0.28 1 d PD D 2
C6D C 0.3700(11) 0.732(2) 0.928(2) 0.058(10) Uiso 0.28 1 d PD D 2
H6D1 H 0.3960 0.7384 0.8877 0.087 Uiso 0.28 1 calc PR D 2
H6D2 H 0.3758 0.6843 0.9506 0.087 Uiso 0.28 1 calc PR D 2
H6D3 H 0.3753 0.7711 0.9635 0.087 Uiso 0.28 1 calc PR D 2
C7D C 0.2956(13) 0.734(2) 0.8226(17) 0.052(10) Uiso 0.28 1 d PD D 2
H7D H 0.3226 0.7288 0.7860 0.063 Uiso 0.28 1 calc PR D 2
C8D C 0.2391(12) 0.739(2) 0.8039(19) 0.056(12) Uiso 0.28 1 d PD D 2
H8D H 0.2295 0.7393 0.7538 0.068 Uiso 0.28 1 calc PR D 2

loop_
_atom_site_aniso_label
_atom_site_aniso_U_11
_atom_site_aniso_U_22
_atom_site_aniso_U_33
_atom_site_aniso_U_23
_atom_site_aniso_U_13
_atom_site_aniso_U_12
Zn1 0.0283(5) 0.0241(5) 0.0313(5) 0.0002(4) -0.0011(4) 0.0038(4)
Zn2 0.0324(5) 0.0244(5) 0.0301(5) -0.0017(4) 0.0003(4) -0.0015(4)
Cl1 0.0294(11) 0.0254(11) 0.0399(12) -0.0037(9) -0.0009(9) 0.0020(9)
Cl2 0.0296(11) 0.0369(12) 0.0468(13) -0.0050(10) 0.0036(9) 0.0038(9)
Cl3 0.0373(12) 0.0292(12) 0.0466(13) 0.0007(10) 0.0062(10) 0.0045(10)
Cl4 0.0343(11) 0.0336(12) 0.0416(12) 0.0050(10) 0.0022(9) -0.0043(9)
N1 0.027(4) 0.032(4) 0.043(4) 0.008(3) -0.006(3) 0.009(3)
C2 0.049(6) 0.033(5) 0.033(5) 0.004(4) 0.004(4) 0.017(4)
C3 0.053(6) 0.045(6) 0.044(6) 0.005(5) -0.003(5) 0.024(5)
C4 0.057(6) 0.030(5) 0.036(5) 0.004(4) 0.001(4) 0.001(4)
C5 0.032(5) 0.020(4) 0.034(5) 0.001(4) 0.000(4) 0.002(4)
C6 0.036(5) 0.019(4) 0.032(5) 0.005(4) 0.001(4) 0.006(4)
C7 0.042(5) 0.030(5) 0.033(5) 0.002(4) 0.002(4) -0.001(4)
N8 0.034(4) 0.024(4) 0.043(4) 0.000(3) 0.005(3) 0.003(3)
C9 0.040(5) 0.021(5) 0.025(4) -0.002(3) 0.002(4) 0.000(4)
O10 0.046(4) 0.017(3) 0.037(3) -0.002(2) 0.004(3) -0.002(3)
N11 0.037(4) 0.018(4) 0.047(4) 0.006(3) 0.005(3) 0.002(3)
C12 0.040(5) 0.040(5) 0.037(5) 0.010(4) 0.004(4) 0.007(4)
C13 0.036(5) 0.014(4) 0.035(5) -0.006(3) 0.003(4) -0.006(4)
C14 0.047(6) 0.040(6) 0.037(5) -0.007(4) -0.001(4) -0.007(4)
C15 0.036(5) 0.079(8) 0.047(6) -0.003(6) 0.001(5) -0.018(5)
C16 0.042(6) 0.072(7) 0.034(5) 0.005(5) 0.005(4) -0.022(5)
N17 0.037(4) 0.037(4) 0.033(4) -0.005(3) 0.005(3) -0.007(3)
C18 0.035(5) 0.025(5) 0.030(5) -0.005(4) 0.001(4) -0.006(4)
N19 0.027(4) 0.028(4) 0.025(4) -0.005(3) 0.000(3) -0.001(3)
C20 0.023(5) 0.052(6) 0.043(5) -0.011(5) 0.000(4) 0.006(4)
C21 0.032(5) 0.043(6) 0.070(7) -0.025(5) -0.001(5) 0.009(4)
C22 0.044(6) 0.021(5) 0.058(6) -0.012(4) -0.001(4) 0.003(4)
C23 0.033(5) 0.016(4) 0.027(4) 0.001(3) 0.004(3) 0.000(4)
C24 0.020(4) 0.029(5) 0.026(4) 0.002(3) 0.001(3) 0.003(3)
C25 0.029(5) 0.021(4) 0.033(5) -0.005(4) 0.003(4) 0.002(4)
N26 0.037(4) 0.015(3) 0.033(4) -0.004(3) -0.002(3) -0.001(3)
C27 0.021(4) 0.022(5) 0.039(5) 0.004(4) 0.001(3) -0.002(4)
O28 0.038(3) 0.015(3) 0.047(4) 0.003(3) -0.006(3) 0.000(2)
N29 0.041(4) 0.012(3) 0.035(4) 0.007(3) -0.003(3) 0.000(3)
C30 0.044(5) 0.023(5) 0.031(5) 0.002(4) 0.000(4) -0.001(4)
C31 0.039(5) 0.024(5) 0.028(5) 0.002(4) -0.005(4) -0.005(4)
C32 0.027(4) 0.028(5) 0.019(4) -0.001(3) 0.001(3) 0.001(4)
N33 0.030(4) 0.033(4) 0.025(4) 0.008(3) -0.003(3) -0.004(3)
C34 0.029(5) 0.047(6) 0.043(5) 0.015(4) -0.014(4) -0.006(4)
C35 0.036(6) 0.051(7) 0.069(7) 0.025(5) -0.014(5) -0.015(5)
C36 0.051(6) 0.032(5) 0.051(6) 0.020(4) -0.014(5) -0.012(5)
Zn1" 0.0330(5) 0.0232(5) 0.0289(5) -0.0015(4) -0.0010(4) 0.0016(4)
Zn2" 0.0279(5) 0.0245(5) 0.0291(5) 0.0006(4) -0.0001(4) -0.0026(4)
Cl1" 0.0380(12) 0.0270(12) 0.0436(12) -0.0010(10) -0.0063(10) -0.0056(9)
Cl2" 0.0345(12) 0.0346(12) 0.0421(12) 0.0063(10) -0.0033(9) 0.0038(10)
Cl3" 0.0273(11) 0.0268(11) 0.0363(11) -0.0024(9) -0.0002(8) -0.0004(9)
Cl4" 0.0298(11) 0.0310(12) 0.0457(13) -0.0058(10) -0.0060(9) -0.0048(9)
N1" 0.026(4) 0.024(4) 0.027(4) 0.001(3) -0.004(3) -0.002(3)
C2" 0.032(5) 0.030(5) 0.037(5) -0.010(4) -0.003(4) 0.003(4)
C3" 0.030(5) 0.037(6) 0.059(6) -0.013(5) 0.000(4) -0.016(4)
C4" 0.034(5) 0.031(5) 0.048(6) -0.012(4) 0.000(4) -0.008(4)
C5" 0.033(5) 0.020(4) 0.023(4) -0.003(3) 0.000(3) -0.001(4)
C6" 0.028(4) 0.018(4) 0.020(4) 0.002(3) -0.001(3) -0.006(3)
C7" 0.032(5) 0.016(4) 0.027(4) 0.003(3) -0.002(3) -0.001(3)
N8" 0.042(4) 0.008(3) 0.026(4) 0.000(3) -0.003(3) 0.004(3)
C9" 0.026(4) 0.008(4) 0.039(5) 0.001(4) 0.001(3) 0.000(3)
O10" 0.041(3) 0.010(3) 0.045(3) 0.001(2) 0.005(3) 0.001(2)
N11" 0.049(4) 0.011(3) 0.027(4) 0.000(3) 0.001(3) -0.006(3)
C12" 0.039(5) 0.017(4) 0.034(5) 0.004(4) -0.006(4) -0.006(4)
C13" 0.040(5) 0.020(4) 0.024(4) 0.007(3) 0.006(4) 0.001(4)
C14" 0.044(6) 0.026(5) 0.052(6) 0.017(4) 0.009(4) 0.011(4)
C15" 0.031(5) 0.039(6) 0.067(7) 0.018(5) 0.011(5) 0.014(4)
C16" 0.031(5) 0.039(5) 0.037(5) 0.009(4) 0.002(4) 0.001(4)
N17" 0.026(4) 0.026(4) 0.024(3) 0.001(3) 0.002(3) -0.001(3)
C18" 0.031(5) 0.030(5) 0.021(4) 0.001(3) -0.001(3) 0.008(4)
N19" 0.038(4) 0.011(3) 0.030(4) 0.007(3) 0.001(3) -0.005(3)
C20" 0.042(5) 0.040(5) 0.044(6) 0.007(4) 0.004(4) -0.024(4)
C21" 0.059(6) 0.047(6) 0.032(5) 0.007(4) 0.006(4) -0.023(5)
C22" 0.054(6) 0.032(5) 0.033(5) 0.006(4) 0.006(4) -0.002(4)
C23" 0.025(4) 0.015(4) 0.036(5) 0.000(4) -0.002(3) 0.001(3)
C24" 0.029(4) 0.019(4) 0.032(5) 0.007(4) 0.003(4) 0.003(4)
C25" 0.040(5) 0.025(5) 0.030(5) -0.002(4) 0.001(4) 0.001(4)
N26" 0.033(4) 0.019(4) 0.042(4) 0.007(3) -0.009(3) -0.002(3)
C27" 0.041(5) 0.024(5) 0.018(4) 0.002(3) -0.001(3) 0.007(4)
O28" 0.047(4) 0.021(3) 0.031(3) 0.002(2) -0.002(3) -0.003(3)
N29" 0.042(4) 0.023(4) 0.044(4) 0.001(3) -0.010(3) 0.003(3)
C30" 0.037(5) 0.050(6) 0.036(5) 0.003(4) -0.004(4) 0.001(4)
C31" 0.035(5) 0.018(4) 0.032(5) 0.001(4) -0.001(4) -0.001(4)
C32" 0.034(5) 0.017(4) 0.038(5) 0.000(4) -0.004(4) -0.002(4)
N33" 0.036(4) 0.025(4) 0.037(4) -0.008(3) -0.005(3) 0.000(3)
C34" 0.047(6) 0.041(6) 0.049(6) 0.002(4) -0.005(5) 0.017(5)
C35" 0.045(6) 0.063(7) 0.036(5) 0.002(5) 0.004(4) 0.027(5)
C36" 0.043(5) 0.044(6) 0.030(5) -0.004(4) 0.004(4) 0.013(4)

loop_
_atom_type_symbol
_atom_type_description
_atom_type_scat_dispersion_real
_atom_type_scat_dispersion_imag
_atom_type_scat_source
C C 0.0033 0.0016 'International Tables Vol C Tables 4.2.6.8 and 6.1.1.4'
H H 0.0000 0.0000 'International Tables Vol C Tables 4.2.6.8 and 6.1.1.4'
N N 0.0061 0.0033 'International Tables Vol C Tables 4.2.6.8 and 6.1.1.4'
O O 0.0106 0.0060 'International Tables Vol C Tables 4.2.6.8 and 6.1.1.4'
Cl Cl 0.1484 0.1585 'International Tables Vol C Tables 4.2.6.8 and 6.1.1.4'
Zn Zn 0.2839 1.4301 'International Tables Vol C Tables 4.2.6.8 and 6.1.1.4'

loop_
_geom_angle_atom_site_label_1
_geom_angle_atom_site_label_2
_geom_angle_atom_site_label_3
_geom_angle
_geom_angle_site_symmetry_1
_geom_angle_site_symmetry_3
N33 Zn1 N1 101.1(3) . .
N33 Zn1 Cl1 109.09(18) . .
N1 Zn1 Cl1 106.03(19) . .
N33 Zn1 Cl2 110.53(19) . .
N1 Zn1 Cl2 106.93(19) . .
Cl1 Zn1 Cl2 121.14(8) . .
N17 Zn2 N19 98.5(3) . .
N17 Zn2 Cl3 113.0(2) . .
N19 Zn2 Cl3 108.72(18) . .
N17 Zn2 Cl4 104.3(2) . .
N19 Zn2 Cl4 109.54(18) . .
Cl3 Zn2 Cl4 120.57(9) . .
C2 N1 C6 119.0(7) . .
C2 N1 Zn1 120.7(6) . .
C6 N1 Zn1 120.2(5) . .
N1 C2 C3 121.6(8) . .
N1 C2 H2 119.2 . .
C3 C2 H2 119.2 . .
C4 C3 C2 118.2(8) . .
C4 C3 H3 120.9 . .
C2 C3 H3 120.9 . .
C3 C4 C5 121.0(8) . .
C3 C4 H4 119.5 . .
C5 C4 H4 119.5 . .
C6 C5 C4 116.2(7) . .
C6 C5 C7 121.8(7) . .
C4 C5 C7 121.9(7) . .
N1 C6 C5 124.0(7) . .
N1 C6 H6 118.0 . .
C5 C6 H6 118.0 . .
N8 C7 C5 108.8(7) . .
N8 C7 H7A 109.9 . .
C5 C7 H7A 109.9 . .
N8 C7 H7B 109.9 . .
C5 C7 H7B 109.9 . .
H7A C7 H7B 108.3 . .
C9 N8 C7 123.3(7) . .
C9 N8 H8 118.3 . .
C7 N8 H8 118.3 . .
O10 C9 N11 121.6(7) . .
O10 C9 N8 122.1(7) . .
N11 C9 N8 116.3(7) . .
C9 N11 C12 122.4(7) . .
C9 N11 H11 118.8 . .
C12 N11 H11 118.8 . .
N11 C12 C13 112.7(7) . .
N11 C12 H12A 109.1 . .
C13 C12 H12A 109.1 . .
N11 C12 H12B 109.1 . .
C13 C12 H12B 109.1 . .
H12A C12 H12B 107.8 . .
C14 C13 C18 117.4(8) . .
C14 C13 C12 120.1(8) . .
C18 C13 C12 122.4(7) . .
C13 C14 C15 119.6(8) . .
C13 C14 H14 120.2 . .
C15 C14 H14 120.2 . .
C16 C15 C14 118.1(8) . .
C16 C15 H15 120.9 . .
C14 C15 H15 120.9 . .
N17 C16 C15 123.5(8) . .
N17 C16 H16 118.3 . .
C15 C16 H16 118.3 . .
C18 N17 C16 117.5(7) . .
C18 N17 Zn2 120.4(5) . .
C16 N17 Zn2 122.0(6) . .
N17 C18 C13 123.8(8) . .
N17 C18 H18 118.1 . .
C13 C18 H18 118.1 . .
C24 N19 C20 118.3(7) . .
C24 N19 Zn2 122.5(5) . .
C20 N19 Zn2 119.1(5) . .
N19 C20 C21 121.9(8) . .
N19 C20 H20 119.1 . .
C21 C20 H20 119.1 . .
C20 C21 C22 119.9(8) . .
C20 C21 H21 120.1 . .
C22 C21 H21 120.1 . .
C21 C22 C23 119.5(8) . .
C21 C22 H22 120.3 . .
C23 C22 H22 120.3 . .
C22 C23 C24 118.0(7) . .
C22 C23 C25 120.6(7) . .
C24 C23 C25 121.4(7) . .
N19 C24 C23 122.5(7) . .
N19 C24 H24 118.8 . .
C23 C24 H24 118.8 . .
N26 C25 C23 112.5(6) . .
N26 C25 H25A 109.1 . .
C23 C25 H25A 109.1 . .
N26 C25 H25B 109.1 . .
C23 C25 H25B 109.1 . .
H25A C25 H25B 107.8 . .
C27 N26 C25 121.0(7) . .
C27 N26 H26 119.5 . .
C25 N26 H26 119.5 . .
O28 C27 N29 120.1(7) . .
O28 C27 N26 120.6(7) . .
N29 C27 N26 119.3(6) . .
C27 N29 C30 121.6(6) . .
C27 N29 H29 119.2 . .
C30 N29 H29 119.2 . .
N29 C30 C31 112.3(7) . 1_556
N29 C30 H30A 109.1 . .
C31 C30 H30A 109.1 1_556 .
N29 C30 H30B 109.1 . .
C31 C30 H30B 109.1 1_556 .
H30A C30 H30B 107.9 . .
C36 C31 C32 117.5(8) . .
C36 C31 C30 121.7(8) . 1_554
C32 C31 C30 120.9(7) . 1_554
N33 C32 C31 123.4(7) . .
N33 C32 H32 118.3 . .
C31 C32 H32 118.3 . .
C32 N33 C34 118.3(7) . .
C32 N33 Zn1 121.2(5) . .
C34 N33 Zn1 120.4(6) . .
N33 C34 C35 121.9(8) . .
N33 C34 H34 119.1 . .
C35 C34 H34 119.1 . .
C36 C35 C34 119.1(8) . .
C36 C35 H35 120.4 . .
C34 C35 H35 120.4 . .
C31 C36 C35 119.9(8) . .
C31 C36 H36 120.1 . .
C35 C36 H36 120.1 . .
C8A C2A C3A 117.5(11) . .
C8A C2A C1A 119.6(11) . .
C3A C2A C1A 122.6(11) . .
C4A C3A C2A 121.7(12) . .
C4A C3A H3A 119.1 . .
C2A C3A H3A 119.1 . .
C5A C4A C3A 120.1(12) . .
C5A C4A H4A 119.9 . .
C3A C4A H4A 119.9 . .
C7A C5A C4A 118.8(11) . .
C7A C5A C6A 121.7(10) . .
C4A C5A C6A 119.6(10) . .
C5A C7A C8A 121.4(12) . .
C5A C7A H7A1 119.3 . .
C8A C7A H7A1 119.3 . .
C2A C8A C7A 120.5(12) . .
C2A C8A H8A 119.8 . .
C7A C8A H8A 119.8 . .
C2B C1B H1B1 109.5 . .
C2B C1B H1B2 109.5 . .
H1B1 C1B H1B2 109.5 . .
C2B C1B H1B3 109.5 . .
H1B1 C1B H1B3 109.5 . .
H1B2 C1B H1B3 109.5 . .
C3B C2B C8B 122(3) . .
C3B C2B C1B 121(2) . .
C8B C2B C1B 117(2) . .
C2B C3B C4B 116(3) . .
C2B C3B H3B 122.2 . .
C4B C3B H3B 122.2 . .
C5B C4B C3B 125(3) . .
C5B C4B H4B 117.5 . .
C3B C4B H4B 117.5 . .
C7B C5B C4B 116(3) . .
C7B C5B C6B 118(2) . .
C4B C5B C6B 125(3) . .
C5B C6B H6B1 109.5 . .
C5B C6B H6B2 109.5 . .
H6B1 C6B H6B2 109.5 . .
C5B C6B H6B3 109.5 . .
H6B1 C6B H6B3 109.5 . .
H6B2 C6B H6B3 109.5 . .
C5B C7B C8B 121(3) . .
C5B C7B H7B1 119.7 . .
C8B C7B H7B1 119.7 . .
C2B C8B C7B 120(3) . .
C2B C8B H8B 120.2 . .
C7B C8B H8B 120.2 . .
N33" Zn1" N1" 98.1(3) . .
N33" Zn1" Cl1" 113.04(19) . .
N1" Zn1" Cl1" 108.07(18) . .
N33" Zn1" Cl2" 105.0(2) . .
N1" Zn1" Cl2" 108.92(18) . .
Cl1" Zn1" Cl2" 121.23(9) . .
N17" Zn2" N19" 100.8(2) . .
N17" Zn2" Cl4" 109.85(18) . .
N19" Zn2" Cl4" 107.01(18) . .
N17" Zn2" Cl3" 109.35(18) . .
N19" Zn2" Cl3" 106.15(19) . .
Cl4" Zn2" Cl3" 121.61(8) . .
C2" N1" C6" 119.4(7) . .
C2" N1" Zn1" 118.1(5) . .
C6" N1" Zn1" 122.4(5) . .
N1" C2" C3" 121.8(8) . .
N1" C2" H2" 119.1 . .
C3" C2" H2" 119.1 . .
C4" C3" C2" 118.0(8) . .
C4" C3" H3" 121.0 . .
C2" C3" H3" 121.0 . .
C5" C4" C3" 121.3(8) . .
C5" C4" H4" 119.3 . .
C3" C4" H4" 119.3 . .
C4" C5" C6" 116.4(7) . .
C4" C5" C7" 122.1(7) . .
C6" C5" C7" 121.5(7) . .
N1" C6" C5" 123.0(7) . .
N1" C6" H6" 118.5 . .
C5" C6" H6" 118.5 . .
N8" C7" C5" 112.7(6) . .
N8" C7" H7"1 109.0 . .
C5" C7" H7"1 109.0 . .
N8" C7" H7"2 109.0 . .
C5" C7" H7"2 109.0 . .
H7"1 C7" H7"2 107.8 . .
C9" N8" C7" 119.4(6) . .
C9" N8" H8" 120.3 . .
C7" N8" H8" 120.3 . .
O10" C9" N11" 121.0(7) . .
O10" C9" N8" 121.3(7) . .
N11" C9" N8" 117.7(6) . .
C9" N11" C12" 120.4(6) . .
C9" N11" H11" 119.8 . .
C12" N11" H11" 119.8 . .
N11" C12" C13" 112.8(6) . .
N11" C12" H12C 109.0 . .
C13" C12" H12C 109.0 . .
N11" C12" H12D 109.0 . .
C13" C12" H12D 109.0 . .
H12C C12" H12D 107.8 . .
C18" C13" C14" 116.3(8) . .
C18" C13" C12" 122.1(7) . .
C14" C13" C12" 121.6(7) . .
C13" C14" C15" 120.5(8) . .
C13" C14" H14" 119.8 . .
C15" C14" H14" 119.8 . .
C16" C15" C14" 118.3(8) . .
C16" C15" H15" 120.8 . .
C14" C15" H15" 120.8 . .
N17" C16" C15" 122.4(8) . .
N17" C16" H16" 118.8 . .
C15" C16" H16" 118.8 . .
C18" N17" C16" 118.1(7) . .
C18" N17" Zn2" 121.3(5) . .
C16" N17" Zn2" 120.6(5) . .
N17" C18" C13" 124.4(7) . .
N17" C18" H18" 117.8 . .
C13" C18" H18" 117.8 . .
C20" N19" C24" 118.2(7) . .
C20" N19" Zn2" 121.0(5) . .
C24" N19" Zn2" 120.3(5) . .
N19" C20" C21" 121.8(8) . .
N19" C20" H20" 119.1 . .
C21" C20" H20" 119.1 . .
C20" C21" C22" 120.0(8) . .
C20" C21" H21" 120.0 . .
C22" C21" H21" 120.0 . .
C23" C22" C21" 118.7(8) . .
C23" C22" H22" 120.7 . .
C21" C22" H22" 120.7 . .
C22" C23" C24" 118.3(7) . .
C22" C23" C25" 121.5(7) . .
C24" C23" C25" 120.1(7) . .
N19" C24" C23" 122.9(7) . .
N19" C24" H24" 118.5 . .
C23" C24" H24" 118.5 . .
N26" C25" C23" 107.8(6) . .
N26" C25" H25C 110.2 . .
C23" C25" H25C 110.2 . .
N26" C25" H25D 110.2 . .
C23" C25" H25D 110.2 . .
H25C C25" H25D 108.5 . .
C27" N26" C25" 123.0(6) . .
C27" N26" H26" 118.5 . .
C25" N26" H26" 118.5 . .
O28" C27" N26" 122.2(7) . .
O28" C27" N29" 122.0(7) . .
N26" C27" N29" 115.8(7) . .
C27" N29" C30" 122.6(7) . .
C27" N29" H29" 118.7 . .
C30" N29" H29" 118.7 . .
N29" C30" C31" 113.1(7) . 1_554
N29" C30" H30C 109.0 . .
C31" C30" H30C 109.0 1_554 .
N29" C30" H30D 109.0 . .
C31" C30" H30D 109.0 1_554 .
H30C C30" H30D 107.8 . .
C36" C31" C32" 117.1(7) . .
C36" C31" C30" 121.7(7) . 1_556
C32" C31" C30" 121.2(7) . 1_556
N33" C32" C31" 123.7(8) . .
N33" C32" H32" 118.1 . .
C31" C32" H32" 118.1 . .
C32" N33" C34" 118.2(7) . .
C32" N33" Zn1" 121.0(6) . .
C34" N33" Zn1" 120.8(6) . .
N33" C34" C35" 122.0(8) . .
N33" C34" H34" 119.0 . .
C35" C34" H34" 119.0 . .
C36" C35" C34" 118.9(8) . .
C36" C35" H35" 120.6 . .
C34" C35" H35" 120.6 . .
C31" C36" C35" 120.0(8) . .
C31" C36" H36" 120.0 . .
C35" C36" H36" 120.0 . .
C8C C2C C3C 117.5(11) . .
C8C C2C C1C 120.1(11) . .
C3C C2C C1C 122.3(11) . .
C2C C3C C4C 121.2(12) . .
C2C C3C H3C 119.4 . .
C4C C3C H3C 119.4 . .
C5C C4C C3C 119.9(13) . .
C5C C4C H4C 120.1 . .
C3C C4C H4C 120.1 . .
C7C C5C C4C 119.9(12) . .
C7C C5C C6C 121.4(13) . .
C4C C5C C6C 118.7(13) . .
C5C C7C C8C 118.6(13) . .
C5C C7C H7C 120.7 . .
C8C C7C H7C 120.7 . .
C2C C8C C7C 122.9(13) . .
C2C C8C H8C 118.6 . .
C7C C8C H8C 118.6 . .
C2D C1D H1D1 109.5 . .
C2D C1D H1D2 109.5 . .
H1D1 C1D H1D2 109.5 . .
C2D C1D H1D3 109.5 . .
H1D1 C1D H1D3 109.5 . .
H1D2 C1D H1D3 109.5 . .
C8D C2D C3D 117(3) . .
C8D C2D C1D 117(3) . .
C3D C2D C1D 126(3) . .
C2D C3D C4D 121(3) . .
C2D C3D H3D 119.7 . .
C4D C3D H3D 119.7 . .
C5D C4D C3D 120(3) . .
C5D C4D H4D 119.8 . .
C3D C4D H4D 119.8 . .
C7D C5D C4D 120(3) . .
C7D C5D C6D 126(3) . .
C4D C5D C6D 115(3) . .
C5D C6D H6D1 109.5 . .
C5D C6D H6D2 109.5 . .
H6D1 C6D H6D2 109.5 . .
C5D C6D H6D3 109.5 . .
H6D1 C6D H6D3 109.5 . .
H6D2 C6D H6D3 109.5 . .
C5D C7D C8D 118(3) . .
C5D C7D H7D 120.9 . .
C8D C7D H7D 120.9 . .
C2D C8D C7D 124(3) . .
C2D C8D H8D 118.1 . .
C7D C8D H8D 118.1 . .

loop_
_geom_bond_atom_site_label_1
_geom_bond_atom_site_label_2
_geom_bond_distance
_geom_bond_site_symmetry_2
Zn1 N33 2.042(7) .
Zn1 N1 2.062(7) .
Zn1 Cl1 2.219(2) .
Zn1 Cl2 2.220(2) .
Zn2 N17 2.044(7) .
Zn2 N19 2.044(6) .
Zn2 Cl3 2.209(2) .
Zn2 Cl4 2.248(2) .
N1 C2 1.330(10) .
N1 C6 1.340(10) .
C2 C3 1.396(12) .
C2 H2 0.9300 .
C3 C4 1.380(12) .
C3 H3 0.9300 .
C4 C5 1.392(11) .
C4 H4 0.9300 .
C5 C6 1.379(11) .
C5 C7 1.492(11) .
C6 H6 0.9300 .
C7 N8 1.424(10) .
C7 H7A 0.9700 .
C7 H7B 0.9700 .
N8 C9 1.345(10) .
N8 H8 0.8600 .
C9 O10 1.262(9) .
C9 N11 1.344(10) .
N11 C12 1.443(10) .
N11 H11 0.8600 .
C12 C13 1.494(11) .
C12 H12A 0.9700 .
C12 H12B 0.9700 .
C13 C14 1.376(11) .
C13 C18 1.390(11) .
C14 C15 1.389(12) .
C14 H14 0.9300 .
C15 C16 1.372(12) .
C15 H15 0.9300 .
C16 N17 1.332(10) .
C16 H16 0.9300 .
N17 C18 1.327(10) .
C18 H18 0.9300 .
N19 C24 1.346(9) .
N19 C20 1.359(10) .
C20 C21 1.363(12) .
C20 H20 0.9300 .
C21 C22 1.379(12) .
C21 H21 0.9300 .
C22 C23 1.382(11) .
C22 H22 0.9300 .
C23 C24 1.394(11) .
C23 C25 1.505(10) .
C24 H24 0.9300 .
C25 N26 1.440(9) .
C25 H25A 0.9700 .
C25 H25B 0.9700 .
N26 C27 1.349(10) .
N26 H26 0.8600 .
C27 O28 1.261(9) .
C27 N29 1.344(10) .
N29 C30 1.451(9) .
N29 H29 0.8600 .
C30 C31 1.499(11) 1_556
C30 H30A 0.9700 .
C30 H30B 0.9700 .
C31 C36 1.378(11) .
C31 C32 1.396(11) .
C31 C30 1.499(11) 1_554
C32 N33 1.335(9) .
C32 H32 0.9300 .
N33 C34 1.343(10) .
C34 C35 1.387(12) .
C34 H34 0.9300 .
C35 C36 1.378(13) .
C35 H35 0.9300 .
C36 H36 0.9300 .
C1A C2A 1.508(14) .
C1A H1A1 0.9600 .
C1A H1A2 0.9600 .
C1A H1A3 0.9600 .
C2A C8A 1.378(14) .
C2A C3A 1.404(14) .
C3A C4A 1.387(14) .
C3A H3A 0.9300 .
C4A C5A 1.382(13) .
C4A H4A 0.9300 .
C5A C7A 1.375(13) .
C5A C6A 1.529(13) .
C6A H6A1 0.9600 .
C6A H6A2 0.9600 .
C6A H6A3 0.9600 .
C7A C8A 1.404(13) .
C7A H7A1 0.9300 .
C8A H8A 0.9300 .
C1B C2B 1.534(19) .
C1B H1B1 0.9600 .
C1B H1B2 0.9600 .
C1B H1B3 0.9600 .
C2B C3B 1.383(19) .
C2B C8B 1.397(19) .
C3B C4B 1.39(2) .
C3B H3B 0.9300 .
C4B C5B 1.392(19) .
C4B H4B 0.9300 .
C5B C7B 1.372(19) .
C5B C6B 1.549(19) .
C6B H6B1 0.9600 .
C6B H6B2 0.9600 .
C6B H6B3 0.9600 .
C7B C8B 1.407(19) .
C7B H7B1 0.9300 .
C8B H8B 0.9300 .
Zn1" N33" 2.054(7) .
Zn1" N1" 2.069(6) .
Zn1" Cl1" 2.210(2) .
Zn1" Cl2" 2.241(2) .
Zn2" N17" 2.052(6) .
Zn2" N19" 2.061(6) .
Zn2" Cl4" 2.218(2) .
Zn2" Cl3" 2.222(2) .
N1" C2" 1.325(10) .
N1" C6" 1.326(9) .
C2" C3" 1.386(11) .
C2" H2" 0.9300 .
C3" C4" 1.381(12) .
C3" H3" 0.9300 .
C4" C5" 1.362(11) .
C4" H4" 0.9300 .
C5" C6" 1.404(10) .
C5" C7" 1.508(10) .
C6" H6" 0.9300 .
C7" N8" 1.435(9) .
C7" H7"1 0.9700 .
C7" H7"2 0.9700 .
N8" C9" 1.354(9) .
N8" H8" 0.8600 .
C9" O10" 1.241(8) .
C9" N11" 1.351(10) .
N11" C12" 1.425(9) .
N11" H11" 0.8600 .
C12" C13" 1.511(11) .
C12" H12C 0.9700 .
C12" H12D 0.9700 .
C13" C18" 1.382(11) .
C13" C14" 1.384(11) .
C14" C15" 1.384(12) .
C14" H14" 0.9300 .
C15" C16" 1.376(12) .
C15" H15" 0.9300 .
C16" N17" 1.337(10) .
C16" H16" 0.9300 .
N17" C18" 1.328(9) .
C18" H18" 0.9300 .
N19" C20" 1.344(10) .
N19" C24" 1.345(9) .
C20" C21" 1.365(12) .
C20" H20" 0.9300 .
C21" C22" 1.390(12) .
C21" H21" 0.9300 .
C22" C23" 1.377(11) .
C22" H22" 0.9300 .
C23" C24" 1.383(10) .
C23" C25" 1.513(10) .
C24" H24" 0.9300 .
C25" N26" 1.442(10) .
C25" H25C 0.9700 .
C25" H25D 0.9700 .
N26" C27" 1.340(10) .
N26" H26" 0.8600 .
C27" O28" 1.260(9) .
C27" N29" 1.351(10) .
N29" C30" 1.436(10) .
N29" H29" 0.8600 .
C30" C31" 1.487(11) 1_554
C30" H30C 0.9700 .
C30" H30D 0.9700 .
C31" C36" 1.374(11) .
C31" C32" 1.389(11) .
C31" C30" 1.487(11) 1_556
C32" N33" 1.324(10) .
C32" H32" 0.9300 .
N33" C34" 1.335(10) .
C34" C35" 1.383(12) .
C34" H34" 0.9300 .
C35" C36" 1.370(11) .
C35" H35" 0.9300 .
C36" H36" 0.9300 .
C1C C2C 1.521(13) .
C1C H1C1 0.9600 .
C1C H1C2 0.9600 .
C1C H1C3 0.9600 .
C2C C8C 1.374(14) .
C2C C3C 1.389(14) .
C3C C4C 1.395(15) .
C3C H3C 0.9300 .
C4C C5C 1.391(15) .
C4C H4C 0.9300 .
C5C C7C 1.384(14) .
C5C C6C 1.514(14) .
C6C H6C1 0.9600 .
C6C H6C2 0.9600 .
C6C H6C3 0.9600 .
C7C C8C 1.399(14) .
C7C H7C 0.9300 .
C8C H8C 0.9300 .
C1D C2D 1.529(19) .
C1D H1D1 0.9600 .
C1D H1D2 0.9600 .
C1D H1D3 0.9600 .
C2D C8D 1.372(19) .
C2D C3D 1.390(19) .
C3D C4D 1.403(19) .
C3D H3D 0.9300 .
C4D C5D 1.385(19) .
C4D H4D 0.9300 .
C5D C7D 1.373(19) .
C5D C6D 1.545(19) .
C6D H6D1 0.9600 .
C6D H6D2 0.9600 .
C6D H6D3 0.9600 .
C7D C8D 1.400(19) .
C7D H7D 0.9300 .
C8D H8D 0.9300 .

loop_
_geom_hbond_atom_site_label_D
_geom_hbond_atom_site_label_H
_geom_hbond_atom_site_label_A
_geom_hbond_distance_DH
_geom_hbond_distance_HA
_geom_hbond_distance_DA
_geom_hbond_angle_DHA
_geom_hbond_site_symmetry_A
N8 H8 O28 0.86 2.05 2.836(8) 150.6 3_657
N11 H11 O28 0.86 2.09 2.845(8) 147.0 3_657
N26 H26 O10 0.86 2.19 2.902(8) 139.8 4_566
N26 H26 Cl1 0.86 2.99 3.585(7) 128.2 2_656
N29 H29 O10 0.86 2.12 2.856(8) 144.0 4_566
N8" H8" O28" 0.86 2.18 2.878(8) 138.4 4_576
N8" H8" Cl3" 0.86 2.98 3.570(6) 127.7 2_745
N11" H11" O28" 0.86 2.11 2.845(8) 142.5 4_576
N26" H26" O10" 0.86 2.05 2.840(8) 151.7 3_775
N29" H29" O10" 0.86 2.10 2.868(8) 148.9 3_775
